data_7123791
loop_
_publ_author_name
'Shang, Yaping'
'Jonnada, Krishna'
'Yedage, Subhash L.'
'Tu, Hua'
'Zhang, Xiaofeng'
'Lou, Xin'
'Huang, Shijun'
'Su, Weiping'

_publ_section_title
;
 Rhodium(III)-Catalyzed Indole Synthesis at Room Temperature Using the
 Transient Oxidizing Directing Group Strategy
;
_journal_name_full 'Chemical Communications'
_journal_paper_doi 10.1039/C9CC04529E
_journal_year 2019
_chemical_formula_moiety 'C19 H19 N O2'
_chemical_formula_sum 'C19 H19 N O2'
_chemical_formula_weight 293.35
_chemical_name_systematic 'methyl 3-ethyl-1-methyl-2-phenyl-1H-indole-5-carboxylate'
_space_group_IT_number 2
_space_group_name_Hall '-P 1'
_space_group_name_H-M_alt 'P -1'
_symmetry_cell_setting triclinic
_symmetry_space_group_name_Hall '-P 1'
_symmetry_space_group_name_H-M 'P -1'
_atom_sites_solution_hydrogens geom
_atom_sites_solution_primary direct
_atom_sites_solution_secondary difmap
_audit_creation_method SHELXL-97
_audit_update_record
;
2019-03-27 deposited with the CCDC.    2019-07-01 downloaded from the CCDC.
;
_cell_angle_alpha 74.514(2)
_cell_angle_beta 77.384(2)
_cell_angle_gamma 72.558(2)
_cell_formula_units_Z 2
_cell_length_a 8.0634(4)
_cell_length_b 8.7636(4)
_cell_length_c 12.0264(6)
_cell_measurement_reflns_used 9951
_cell_measurement_temperature 100(2)
_cell_measurement_theta_max 41.51
_cell_measurement_theta_min 2.50
_cell_volume 772.43(7)
_computing_cell_refinement 'Bruker SAINT'
_computing_data_collection 'Bruker APEX2'
_computing_data_reduction 'Bruker SAINT'
_computing_molecular_graphics 'Bruker SHELXTL'
_computing_publication_material 'Bruker SHELXTL'
_computing_structure_refinement 'SHELXL-97 (Sheldrick, 1997)'
_computing_structure_solution 'SHELXS-97 (Sheldrick, 1990)'
_diffrn_ambient_temperature 100(2)
_diffrn_measured_fraction_theta_full 0.995
_diffrn_measured_fraction_theta_max 0.995
_diffrn_measurement_device_type 'Bruker APEX-II CCD'
_diffrn_measurement_method '\f and \w scans'
_diffrn_radiation_monochromator graphite
_diffrn_radiation_source 'fine-focus sealed tube'
_diffrn_radiation_type MoK\a
_diffrn_radiation_wavelength 0.71073
_diffrn_reflns_av_R_equivalents 0.1106
_diffrn_reflns_av_sigmaI/netI 0.0776
_diffrn_reflns_limit_h_max 15
_diffrn_reflns_limit_h_min -15
_diffrn_reflns_limit_k_max 16
_diffrn_reflns_limit_k_min -16
_diffrn_reflns_limit_l_max 23
_diffrn_reflns_limit_l_min -23
_diffrn_reflns_number 84136
_diffrn_reflns_theta_full 43.32
_diffrn_reflns_theta_max 43.32
_diffrn_reflns_theta_min 2.98
_diffrn_standards_number 0
_exptl_absorpt_coefficient_mu 0.082
_exptl_absorpt_correction_T_max 0.9935
_exptl_absorpt_correction_T_min 0.9855
_exptl_absorpt_correction_type multi-scan
_exptl_absorpt_process_details
; 
CrysAlisPro, Agilent Technologies,Version 1.171.36.28 
Empirical absorption correction using spherical harmonics, 
implemented in SCALE3 ABSPACK scaling algorithm.  
;
_exptl_crystal_colour colourless
_exptl_crystal_density_diffrn 1.261
_exptl_crystal_density_meas ?
_exptl_crystal_density_method 'not measured'
_exptl_crystal_description block
_exptl_crystal_F_000 312
_exptl_crystal_size_max 0.18
_exptl_crystal_size_mid 0.16
_exptl_crystal_size_min 0.08
_refine_diff_density_max 0.654
_refine_diff_density_min -0.557
_refine_diff_density_rms 0.077
_refine_ls_extinction_method none
_refine_ls_goodness_of_fit_ref 1.010
_refine_ls_hydrogen_treatment mixed
_refine_ls_matrix_type full
_refine_ls_number_parameters 199
_refine_ls_number_reflns 11574
_refine_ls_number_restraints 0
_refine_ls_restrained_S_all 1.010
_refine_ls_R_factor_all 0.1555
_refine_ls_R_factor_gt 0.0635
_refine_ls_shift/su_max 0.000
_refine_ls_shift/su_mean 0.000
_refine_ls_structure_factor_coef Fsqd
_refine_ls_weighting_details 'calc w=1/[\s^2^(Fo^2^)+(0.1104P)^2^+0.2173P] where P=(Fo^2^+2Fc^2^)/3'
_refine_ls_weighting_scheme calc
_refine_ls_wR_factor_gt 0.1663
_refine_ls_wR_factor_ref 0.2392
_reflns_number_gt 5959
_reflns_number_total 11574
_reflns_threshold_expression >2sigma(I)
_cod_data_source_file c9cc04529e2.cif
_cod_data_source_block 4q
_cod_depositor_comments
;
The following automatic conversions were performed:

'_symmetry_cell_setting' value 'Triclinic' changed to 'triclinic'
according to
/home/data/users/saulius/crontab/automatic-downloads/rss-feeds/RSC/lib/dictionaries/cif_core.dic
dictionary named 'cif_core.dic' version 2.4.2 from 2011-04-26.

'_exptl_crystal_density_meas' value 'none' was changed to '?' - the
value is perceived as not measured.

Automatic conversion script
Id: cif_fix_values 4973 2017-02-22 13:04:09Z antanas 
;
_cod_original_cell_volume 772.43(6)
_cod_original_sg_symbol_H-M P-1
_cod_database_code 7123791

loop_
_symmetry_equiv_pos_as_xyz
'x, y, z'
'-x, -y, -z'

loop_
_atom_site_label
_atom_site_type_symbol
_atom_site_fract_x
_atom_site_fract_y
_atom_site_fract_z
_atom_site_U_iso_or_equiv
_atom_site_adp_type
_atom_site_occupancy
_atom_site_symmetry_multiplicity
_atom_site_calc_flag
_atom_site_refinement_flags
N1 N 0.43704(12) 0.76070(12) 0.34984(8) 0.01823(16) Uani 1 1 d .
O1 O 1.08818(15) 1.08149(14) 0.18311(11) 0.0363(2) Uani 1 1 d .
O2 O 1.16444(12) 0.87217(12) 0.09180(9) 0.02645(18) Uani 1 1 d .
C1 C 0.57651(14) 0.83029(13) 0.31099(9) 0.01718(17) Uani 1 1 d .
C2 C 0.70799(13) 0.72937(12) 0.24332(9) 0.01612(16) Uani 1 1 d .
C3 C 0.64226(13) 0.59505(13) 0.24183(9) 0.01633(16) Uani 1 1 d .
C4 C 0.47692(13) 0.61756(12) 0.30794(9) 0.01615(16) Uani 1 1 d .
C5 C 0.60029(16) 0.97242(14) 0.33101(10) 0.02140(19) Uani 1 1 d .
H5A H 0.5111 1.0398 0.3758 0.026 Uiso 1 1 calc R
C6 C 0.75925(16) 1.01022(14) 0.28273(11) 0.0221(2) Uani 1 1 d .
H6A H 0.7799 1.1047 0.2959 0.026 Uiso 1 1 calc R
C7 C 0.89154(14) 0.91212(13) 0.21443(10) 0.01904(18) Uani 1 1 d .
C8 C 0.86704(14) 0.77149(13) 0.19487(9) 0.01734(17) Uani 1 1 d .
H8A H 0.9565 0.7052 0.1495 0.021 Uiso 1 1 calc R
C9 C 0.27594(16) 0.82882(17) 0.42186(12) 0.0271(2) Uani 1 1 d .
H9A H 0.2840 0.9298 0.4383 0.041 Uiso 1 1 calc R
H9B H 0.2594 0.7494 0.4954 0.041 Uiso 1 1 calc R
H9C H 0.1759 0.8532 0.3804 0.041 Uiso 1 1 calc R
C10 C 0.73830(15) 0.45757(14) 0.18171(10) 0.02056(19) Uani 1 1 d .
H10A H 0.6759 0.3696 0.2092 0.025 Uiso 1 1 calc R
H10B H 0.8576 0.4118 0.2038 0.025 Uiso 1 1 calc R
C11 C 0.75465(18) 0.50950(19) 0.04864(12) 0.0298(3) Uani 1 1 d .
H11A H 0.8186 0.4146 0.0144 0.045 Uiso 1 1 calc R
H11B H 0.8188 0.5947 0.0205 0.045 Uiso 1 1 calc R
H11C H 0.6370 0.5524 0.0259 0.045 Uiso 1 1 calc R
C12 C 1.05493(15) 0.96575(14) 0.16347(11) 0.0223(2) Uani 1 1 d .
C13 C 1.32805(17) 0.91571(18) 0.04140(13) 0.0302(3) Uani 1 1 d .
H13A H 1.3987 0.8411 -0.0092 0.045 Uiso 1 1 calc R
H13B H 1.3929 0.9071 0.1038 0.045 Uiso 1 1 calc R
H13C H 1.3037 1.0284 -0.0046 0.045 Uiso 1 1 calc R
C14 C 0.35584(13) 0.51142(13) 0.33435(9) 0.01645(16) Uani 1 1 d .
C15 C 0.31825(15) 0.46279(14) 0.24267(10) 0.02015(19) Uani 1 1 d .
H15A H 0.3667 0.5029 0.1646 0.024 Uiso 1 1 calc R
C16 C 0.21115(15) 0.35679(15) 0.26425(11) 0.0224(2) Uani 1 1 d .
H16A H 0.1887 0.3229 0.2015 0.027 Uiso 1 1 calc R
C17 C 0.13673(15) 0.30026(14) 0.37834(11) 0.02151(19) Uani 1 1 d .
H17A H 0.0618 0.2292 0.3933 0.026 Uiso 1 1 calc R
C18 C 0.17232(15) 0.34801(14) 0.47024(10) 0.02122(19) Uani 1 1 d .
H18A H 0.1217 0.3094 0.5480 0.025 Uiso 1 1 calc R
C19 C 0.28185(14) 0.45224(14) 0.44866(9) 0.01926(18) Uani 1 1 d .
H19B H 0.3066 0.4834 0.5119 0.023 Uiso 1 1 calc R

loop_
_atom_site_aniso_label
_atom_site_aniso_U_11
_atom_site_aniso_U_22
_atom_site_aniso_U_33
_atom_site_aniso_U_23
_atom_site_aniso_U_13
_atom_site_aniso_U_12
N1 0.0172(3) 0.0187(4) 0.0201(4) -0.0057(3) -0.0011(3) -0.0066(3)
O1 0.0353(5) 0.0328(5) 0.0507(7) -0.0127(5) -0.0036(5) -0.0222(4)
O2 0.0215(4) 0.0278(4) 0.0316(4) -0.0036(3) 0.0003(3) -0.0142(3)
C1 0.0181(4) 0.0168(4) 0.0181(4) -0.0035(3) -0.0033(3) -0.0066(3)
C2 0.0173(4) 0.0162(4) 0.0164(4) -0.0027(3) -0.0031(3) -0.0071(3)
C3 0.0171(4) 0.0168(4) 0.0172(4) -0.0041(3) -0.0030(3) -0.0069(3)
C4 0.0171(4) 0.0164(4) 0.0165(4) -0.0030(3) -0.0032(3) -0.0066(3)
C5 0.0239(5) 0.0179(4) 0.0247(5) -0.0063(4) -0.0038(4) -0.0073(4)
C6 0.0258(5) 0.0175(4) 0.0261(5) -0.0045(4) -0.0056(4) -0.0094(4)
C7 0.0203(4) 0.0176(4) 0.0217(4) -0.0018(3) -0.0051(3) -0.0092(3)
C8 0.0180(4) 0.0178(4) 0.0183(4) -0.0027(3) -0.0037(3) -0.0079(3)
C9 0.0216(5) 0.0275(6) 0.0330(6) -0.0140(5) 0.0055(4) -0.0077(4)
C10 0.0187(4) 0.0195(4) 0.0261(5) -0.0094(4) -0.0023(4) -0.0057(3)
C11 0.0285(6) 0.0414(7) 0.0255(5) -0.0179(5) 0.0023(4) -0.0129(5)
C12 0.0228(5) 0.0214(5) 0.0258(5) -0.0001(4) -0.0074(4) -0.0119(4)
C13 0.0203(5) 0.0347(6) 0.0340(6) 0.0045(5) -0.0043(4) -0.0152(5)
C14 0.0159(4) 0.0173(4) 0.0171(4) -0.0024(3) -0.0034(3) -0.0061(3)
C15 0.0215(4) 0.0239(5) 0.0188(4) -0.0046(3) -0.0032(3) -0.0112(4)
C16 0.0216(4) 0.0257(5) 0.0246(5) -0.0071(4) -0.0040(4) -0.0112(4)
C17 0.0183(4) 0.0203(4) 0.0270(5) -0.0029(4) -0.0035(4) -0.0083(4)
C18 0.0190(4) 0.0221(5) 0.0219(4) 0.0003(4) -0.0025(3) -0.0092(4)
C19 0.0197(4) 0.0220(4) 0.0171(4) -0.0016(3) -0.0030(3) -0.0089(4)

loop_
_atom_type_symbol
_atom_type_description
_atom_type_scat_dispersion_real
_atom_type_scat_dispersion_imag
_atom_type_scat_source
C C 0.0033 0.0016 'International Tables Vol C Tables 4.2.6.8 and 6.1.1.4'
H H 0.0000 0.0000 'International Tables Vol C Tables 4.2.6.8 and 6.1.1.4'
N N 0.0061 0.0033 'International Tables Vol C Tables 4.2.6.8 and 6.1.1.4'
O O 0.0106 0.0060 'International Tables Vol C Tables 4.2.6.8 and 6.1.1.4'

loop_
_geom_angle_atom_site_label_1
_geom_angle_atom_site_label_2
_geom_angle_atom_site_label_3
_geom_angle
C1 N1 C4 108.65(9)
C1 N1 C9 124.34(9)
C4 N1 C9 127.00(9)
C12 O2 C13 115.37(10)
N1 C1 C5 130.10(10)
N1 C1 C2 107.90(9)
C5 C1 C2 121.99(10)
C8 C2 C1 119.50(9)
C8 C2 C3 133.04(10)
C1 C2 C3 107.45(9)
C4 C3 C2 106.46(9)
C4 C3 C10 127.78(9)
C2 C3 C10 125.75(9)
C3 C4 N1 109.54(9)
C3 C4 C14 127.57(9)
N1 C4 C14 122.89(9)
C6 C5 C1 117.17(11)
C6 C5 H5A 121.4
C1 C5 H5A 121.4
C5 C6 C7 121.80(10)
C5 C6 H6A 119.1
C7 C6 H6A 119.1
C8 C7 C6 120.71(10)
C8 C7 C12 121.56(11)
C6 C7 C12 117.72(10)
C7 C8 C2 118.81(10)
C7 C8 H8A 120.6
C2 C8 H8A 120.6
N1 C9 H9A 109.5
N1 C9 H9B 109.5
H9A C9 H9B 109.5
N1 C9 H9C 109.5
H9A C9 H9C 109.5
H9B C9 H9C 109.5
C3 C10 C11 113.29(10)
C3 C10 H10A 108.9
C11 C10 H10A 108.9
C3 C10 H10B 108.9
C11 C10 H10B 108.9
H10A C10 H10B 107.7
C10 C11 H11A 109.5
C10 C11 H11B 109.5
H11A C11 H11B 109.5
C10 C11 H11C 109.5
H11A C11 H11C 109.5
H11B C11 H11C 109.5
O1 C12 O2 122.88(11)
O1 C12 C7 124.48(12)
O2 C12 C7 112.63(9)
O2 C13 H13A 109.5
O2 C13 H13B 109.5
H13A C13 H13B 109.5
O2 C13 H13C 109.5
H13A C13 H13C 109.5
H13B C13 H13C 109.5
C19 C14 C15 118.68(9)
C19 C14 C4 122.21(9)
C15 C14 C4 119.07(9)
C16 C15 C14 120.94(10)
C16 C15 H15A 119.5
C14 C15 H15A 119.5
C15 C16 C17 119.79(10)
C15 C16 H16A 120.1
C17 C16 H16A 120.1
C16 C17 C18 119.90(10)
C16 C17 H17A 120.0
C18 C17 H17A 120.0
C19 C18 C17 120.24(10)
C19 C18 H18A 119.9
C17 C18 H18A 119.9
C18 C19 C14 120.43(10)
C18 C19 H19B 119.8
C14 C19 H19B 119.8

loop_
_geom_bond_atom_site_label_1
_geom_bond_atom_site_label_2
_geom_bond_distance
N1 C1 1.3728(13)
N1 C4 1.3986(14)
N1 C9 1.4538(15)
O1 C12 1.2145(15)
O2 C12 1.3439(16)
O2 C13 1.4430(14)
C1 C5 1.4035(15)
C1 C2 1.4191(15)
C2 C8 1.4011(14)
C2 C3 1.4340(13)
C3 C4 1.3826(14)
C3 C10 1.4950(15)
C4 C14 1.4732(14)
C5 C6 1.3843(16)
C5 H5A 0.9500
C6 C7 1.4129(17)
C6 H6A 0.9500
C7 C8 1.3908(14)
C7 C12 1.4822(15)
C8 H8A 0.9500
C9 H9A 0.9800
C9 H9B 0.9800
C9 H9C 0.9800
C10 C11 1.5299(18)
C10 H10A 0.9900
C10 H10B 0.9900
C11 H11A 0.9800
C11 H11B 0.9800
C11 H11C 0.9800
C13 H13A 0.9800
C13 H13B 0.9800
C13 H13C 0.9800
C14 C19 1.4005(15)
C14 C15 1.4013(14)
C15 C16 1.3894(15)
C15 H15A 0.9500
C16 C17 1.3941(17)
C16 H16A 0.9500
C17 C18 1.3917(17)
C17 H17A 0.9500
C18 C19 1.3924(15)
C18 H18A 0.9500
C19 H19B 0.9500

loop_
_geom_torsion_atom_site_label_1
_geom_torsion_atom_site_label_2
_geom_torsion_atom_site_label_3
_geom_torsion_atom_site_label_4
_geom_torsion
C4 N1 C1 C5 -178.95(11)
C9 N1 C1 C5 1.47(19)
C4 N1 C1 C2 -0.17(12)
C9 N1 C1 C2 -179.75(11)
N1 C1 C2 C8 -178.73(9)
C5 C1 C2 C8 0.17(16)
N1 C1 C2 C3 0.36(12)
C5 C1 C2 C3 179.25(10)
C8 C2 C3 C4 178.50(11)
C1 C2 C3 C4 -0.41(11)
C8 C2 C3 C10 -0.41(19)
C1 C2 C3 C10 -179.32(10)
C2 C3 C4 N1 0.31(12)
C10 C3 C4 N1 179.19(10)
C2 C3 C4 C14 -179.16(10)
C10 C3 C4 C14 -0.28(18)
C1 N1 C4 C3 -0.09(12)
C9 N1 C4 C3 179.47(11)
C1 N1 C4 C14 179.41(9)
C9 N1 C4 C14 -1.03(17)
N1 C1 C5 C6 178.01(11)
C2 C1 C5 C6 -0.62(17)
C1 C5 C6 C7 1.04(17)
C5 C6 C7 C8 -1.03(18)
C5 C6 C7 C12 178.11(11)
C6 C7 C8 C2 0.54(16)
C12 C7 C8 C2 -178.57(10)
C1 C2 C8 C7 -0.12(15)
C3 C2 C8 C7 -178.92(11)
C4 C3 C10 C11 109.75(13)
C2 C3 C10 C11 -71.58(14)
C13 O2 C12 O1 1.58(18)
C13 O2 C12 C7 -178.60(10)
C8 C7 C12 O1 -175.36(12)
C6 C7 C12 O1 5.51(19)
C8 C7 C12 O2 4.83(16)
C6 C7 C12 O2 -174.30(10)
C3 C4 C14 C19 127.31(12)
N1 C4 C14 C19 -52.09(15)
C3 C4 C14 C15 -50.25(16)
N1 C4 C14 C15 130.35(11)
C19 C14 C15 C16 -0.60(17)
C4 C14 C15 C16 177.05(10)
C14 C15 C16 C17 1.33(18)
C15 C16 C17 C18 -1.06(18)
C16 C17 C18 C19 0.08(18)
C17 C18 C19 C14 0.66(17)
C15 C14 C19 C18 -0.40(16)
C4 C14 C19 C18 -177.97(10)
